data_7241204
loop_
_publ_author_name
'Asano, Akiko'
'Minoura, Katsuhiko'
'Kojima, Yuki'
'Yoshii, Taishi'
'Ito, Ryoya'
'Yamada, Takeshi'
'Kato, Takuma'
'Doi, Mitsunobu'

_publ_section_title
;
 NMR-based quantitative studies of the conformational equilibrium between
 their square and folded forms of ascidiacyclamide and its analogues
;
_journal_issue 55
_journal_name_full 'RSC Advances'
_journal_page_first 33317
_journal_page_last 33326
_journal_paper_doi 10.1039/D0RA07396B
_journal_volume 10
_journal_year 2020
_chemical_absolute_configuration rm
_chemical_compound_source synthesis
_chemical_formula_moiety 'C38 H54 N8 O6 S2, 2(C4 H9 N O), H2 O'
_chemical_formula_sum 'C46 H74 N10 O9 S2'
_chemical_formula_weight 975.27
_chemical_name_systematic
; 
 cyclo(Chg-Oxz-D-Val-Thz-Ile-Oxz-D-Val-Thz).H2O.2DMA
;
_space_group_IT_number 76
_space_group_name_Hall 'P 4w'
_space_group_name_H-M_alt 'P 41'
_symmetry_cell_setting tetragonal
_symmetry_space_group_name_H-M 'P 41'
_atom_sites_solution_hydrogens geom
_atom_sites_solution_primary direct
_atom_sites_solution_secondary difmap
_audit_creation_method SHELXL-97
_audit_update_record
;
2020-06-02 deposited with the CCDC.	2020-09-03 downloaded from the CCDC.
;
_cell_angle_alpha 90.00
_cell_angle_beta 90.00
_cell_angle_gamma 90.00
_cell_formula_units_Z 4
_cell_length_a 12.9682(9)
_cell_length_b 12.9682(9)
_cell_length_c 30.798(3)
_cell_measurement_reflns_used 6185
_cell_measurement_temperature 200(2)
_cell_measurement_theta_max 23.52
_cell_measurement_theta_min 2.22
_cell_volume 5179.4(7)
_computing_cell_refinement 'SAINTPLUS (Bruker, 1998)'
_computing_data_collection 'SMART (Bruker, 1998)'
_computing_data_reduction 'SAINTPLUS (Bruker, 1998)'
_computing_structure_refinement 'SHELXL-97 (Sheldrick, 2008)'
_computing_structure_solution 'SHELXS-97 (Sheldrick, 2008)'
_diffrn_ambient_temperature 200(2)
_diffrn_detector_area_resol_mean 8.366
_diffrn_measured_fraction_theta_full 0.999
_diffrn_measured_fraction_theta_max 0.999
_diffrn_measurement_device_type 'CCD (Bruker APEX)'
_diffrn_measurement_method \w-scan
_diffrn_radiation_monochromator 'conforcal (Bruker Montel)'
_diffrn_radiation_source 'rotating anode (M18XCE)'
_diffrn_radiation_type MoK\a
_diffrn_radiation_wavelength 0.71073
_diffrn_reflns_av_R_equivalents 0.0370
_diffrn_reflns_av_sigmaI/netI 0.0397
_diffrn_reflns_limit_h_max 16
_diffrn_reflns_limit_h_min -16
_diffrn_reflns_limit_k_max 17
_diffrn_reflns_limit_k_min -16
_diffrn_reflns_limit_l_max 38
_diffrn_reflns_limit_l_min -40
_diffrn_reflns_number 47663
_diffrn_reflns_theta_full 27.87
_diffrn_reflns_theta_max 27.87
_diffrn_reflns_theta_min 1.57
_diffrn_standards_decay_% 0.0
_diffrn_standards_interval_count 47663
_diffrn_standards_interval_time 780
_diffrn_standards_number 365
_exptl_absorpt_coefficient_mu 0.164
_exptl_absorpt_correction_T_max 1.0
_exptl_absorpt_correction_T_min 0.9141
_exptl_absorpt_correction_type empirical
_exptl_absorpt_process_details 'SADABS (Sheldrick, 1996)'
_exptl_crystal_colour colorless
_exptl_crystal_density_diffrn 1.251
_exptl_crystal_density_method 'not measured'
_exptl_crystal_description bipyrimidal
_exptl_crystal_F_000 2096
_exptl_crystal_recrystallization_method 'Re-crystallisation from solvent: N,N-dimethykacetamide'
_exptl_crystal_size_max 0.30
_exptl_crystal_size_mid 0.20
_exptl_crystal_size_min 0.20
_refine_diff_density_max 1.637
_refine_diff_density_min -0.560
_refine_diff_density_rms 0.085
_refine_ls_abs_structure_details 'Flack (1983), 5918 Friedel pairs'
_refine_ls_abs_structure_Flack 0.09(11)
_refine_ls_extinction_method none
_refine_ls_goodness_of_fit_ref 1.034
_refine_ls_hydrogen_treatment constr
_refine_ls_matrix_type full
_refine_ls_number_parameters 604
_refine_ls_number_reflns 12202
_refine_ls_number_restraints 51
_refine_ls_restrained_S_all 1.098
_refine_ls_R_factor_all 0.0907
_refine_ls_R_factor_gt 0.0799
_refine_ls_shift/su_max 0.011
_refine_ls_shift/su_mean 0.000
_refine_ls_structure_factor_coef Fsqd
_refine_ls_weighting_details 'calc w=1/[\s^2^(Fo^2^)+(0.1273P)^2^+6.6054P] where P=(Fo^2^+2Fc^2^)/3'
_refine_ls_weighting_scheme calc
_refine_ls_wR_factor_gt 0.2149
_refine_ls_wR_factor_ref 0.2243
_reflns_number_gt 10492
_reflns_number_total 12202
_reflns_threshold_expression I>2\s(I)
_cod_data_source_file d0ra07396b2.cif
_cod_data_source_block chg
_cod_depositor_comments 'Adding full bibliography for 7241202--7241204.cif.'
_cod_original_sg_symbol_H-M P41
_cod_database_code 7241204

loop_
_symmetry_equiv_pos_as_xyz
'x, y, z'
'-x, -y, z+1/2'
'-y, x, z+1/4'
'y, -x, z+3/4'

loop_
_atom_site_label
_atom_site_type_symbol
_atom_site_fract_x
_atom_site_fract_y
_atom_site_fract_z
_atom_site_U_iso_or_equiv
_atom_site_adp_type
_atom_site_occupancy
_atom_site_symmetry_multiplicity
_atom_site_calc_flag
_atom_site_refinement_flags
_atom_site_disorder_assembly
_atom_site_disorder_group
O1W O 0.2412(4) 0.7409(4) 0.31414(19) 0.0767(12) Uani 1 1 d U . .
O1A O 0.5224(3) 0.9207(4) 0.37387(14) 0.0553(10) Uani 1 1 d D . .
C1A C 0.5966(5) 0.9453(5) 0.3521(2) 0.0717(19) Uani 1 1 d DU . .
N1A N 0.6204(5) 0.8991(5) 0.3185(2) 0.0895(19) Uani 1 1 d DU . .
C2A C 0.6765(6) 1.0309(5) 0.3613(3) 0.0679(18) Uani 1 1 d D . .
H2A1 H 0.7282 1.0317 0.3381 0.102 Uiso 1 1 calc R . .
H2A2 H 0.7104 1.0174 0.3892 0.102 Uiso 1 1 calc R . .
H2A3 H 0.6416 1.0979 0.3625 0.102 Uiso 1 1 calc R . .
C3A C 0.5453(6) 0.8128(5) 0.3033(2) 0.0653(18) Uani 1 1 d D . .
H3A1 H 0.5717 0.7813 0.2766 0.098 Uiso 1 1 calc R . .
H3A2 H 0.4771 0.8426 0.2977 0.098 Uiso 1 1 calc R . .
H3A3 H 0.5397 0.7601 0.3260 0.098 Uiso 1 1 calc R . .
C4A C 0.7056(5) 0.9245(6) 0.2865(2) 0.0630(16) Uani 1 1 d D . .
H4A1 H 0.7070 0.8724 0.2635 0.094 Uiso 1 1 calc R . .
H4A2 H 0.7721 0.9251 0.3016 0.094 Uiso 1 1 calc R . .
H4A3 H 0.6927 0.9925 0.2737 0.094 Uiso 1 1 calc R . .
O1B O 0.4207(4) 1.0224(3) 0.25498(14) 0.0573(11) Uani 1 1 d D . .
C1B C 0.4445(5) 1.0967(5) 0.2764(2) 0.0723(19) Uani 1 1 d DU . .
N1B N 0.3982(5) 1.1195(5) 0.3103(2) 0.0857(19) Uani 1 1 d DU . .
C2B C 0.5306(5) 1.1772(5) 0.2666(3) 0.0666(17) Uani 1 1 d D . .
H2B1 H 0.5310 1.2301 0.2893 0.100 Uiso 1 1 calc R . .
H2B2 H 0.5173 1.2095 0.2383 0.100 Uiso 1 1 calc R . .
H2B3 H 0.5977 1.1425 0.2659 0.100 Uiso 1 1 calc R . .
C3B C 0.3128(5) 1.0424(6) 0.3246(2) 0.0655(17) Uani 1 1 d D . .
H3B1 H 0.2814 1.0663 0.3517 0.098 Uiso 1 1 calc R . .
H3B2 H 0.3433 0.9741 0.3291 0.098 Uiso 1 1 calc R . .
H3B3 H 0.2598 1.0382 0.3019 0.098 Uiso 1 1 calc R . .
C4B C 0.4240(6) 1.2062(5) 0.3419(2) 0.0598(15) Uani 1 1 d D . .
H4B1 H 0.3736 1.2066 0.3656 0.090 Uiso 1 1 calc R . .
H4B2 H 0.4217 1.2724 0.3266 0.090 Uiso 1 1 calc R . .
H4B3 H 0.4932 1.1953 0.3537 0.090 Uiso 1 1 calc R . .
N11 N 0.0651(3) 0.9132(3) 0.33557(11) 0.0310(7) Uani 1 1 d . . .
H11 H 0.1165 0.8937 0.3189 0.037 Uiso 1 1 calc R . .
C11 C 0.0488(3) 0.8614(3) 0.37689(13) 0.0273(8) Uani 1 1 d . . .
H11A H -0.0088 0.8979 0.3921 0.033 Uiso 1 1 calc R . .
C12 C 0.0157(3) 0.7489(4) 0.37079(15) 0.0335(9) Uani 1 1 d . . .
H12 H 0.0705 0.7119 0.3541 0.040 Uiso 1 1 calc R . .
C13 C 0.0021(5) 0.6955(5) 0.4149(2) 0.0549(14) Uani 1 1 d . . .
H13A H -0.0512 0.7306 0.4325 0.066 Uiso 1 1 calc R . .
H13B H 0.0677 0.6944 0.4313 0.066 Uiso 1 1 calc R . .
C14 C -0.0333(9) 0.5813(9) 0.4021(4) 0.114(4) Uani 1 1 d . . .
H14A H 0.0227 0.5473 0.3856 0.137 Uiso 1 1 calc R . .
H14B H -0.0451 0.5410 0.4289 0.137 Uiso 1 1 calc R . .
C15 C -0.1315(7) 0.5807(7) 0.3748(4) 0.102(3) Uani 1 1 d . . .
H15A H -0.1505 0.5085 0.3682 0.123 Uiso 1 1 calc R . .
H15B H -0.1883 0.6116 0.3919 0.123 Uiso 1 1 calc R . .
C16 C -0.1202(6) 0.6371(6) 0.3346(3) 0.072(2) Uani 1 1 d . . .
H16A H -0.1868 0.6390 0.3189 0.086 Uiso 1 1 calc R . .
H16B H -0.0688 0.6024 0.3158 0.086 Uiso 1 1 calc R . .
C17 C -0.0851(5) 0.7452(5) 0.3447(2) 0.0506(13) Uani 1 1 d . . .
H17A H -0.1399 0.7807 0.3614 0.061 Uiso 1 1 calc R . .
H17B H -0.0754 0.7833 0.3171 0.061 Uiso 1 1 calc R . .
N21 N 0.2339(3) 0.8429(3) 0.39550(11) 0.0301(7) Uani 1 1 d . . .
C21 C 0.3014(3) 0.8763(3) 0.43132(13) 0.0274(8) Uani 1 1 d . . .
H21 H 0.3533 0.9269 0.4202 0.033 Uiso 1 1 calc R . .
C22 C 0.2292(3) 0.9298(3) 0.46344(14) 0.0288(8) Uani 1 1 d . . .
H22 H 0.2272 0.8902 0.4913 0.035 Uiso 1 1 calc R . .
O22 O 0.1288(2) 0.9245(3) 0.44213(10) 0.0369(7) Uani 1 1 d . . .
C23 C 0.1442(3) 0.8734(3) 0.40451(12) 0.0269(8) Uani 1 1 d . . .
C24 C 0.2551(4) 1.0401(4) 0.4724(2) 0.0493(13) Uani 1 1 d . . .
H24A H 0.2057 1.0683 0.4934 0.074 Uiso 1 1 calc R . .
H24B H 0.2516 1.0797 0.4454 0.074 Uiso 1 1 calc R . .
H24C H 0.3249 1.0445 0.4844 0.074 Uiso 1 1 calc R . .
C25 C 0.3571(3) 0.7825(3) 0.45077(13) 0.0254(8) Uani 1 1 d . . .
O25 O 0.3162(3) 0.7309(3) 0.47916(12) 0.0416(8) Uani 1 1 d . . .
N31 N 0.4492(3) 0.7649(3) 0.43418(11) 0.0261(7) Uani 1 1 d . . .
H31 H 0.4722 0.8055 0.4134 0.031 Uiso 1 1 calc R . .
C31 C 0.5139(3) 0.6804(3) 0.44923(13) 0.0288(8) Uani 1 1 d . . .
H31A H 0.4737 0.6418 0.4717 0.035 Uiso 1 1 calc R . .
C32 C 0.6136(4) 0.7207(4) 0.47152(15) 0.0353(9) Uani 1 1 d . . .
H32 H 0.6546 0.6591 0.4807 0.042 Uiso 1 1 calc R . .
C33 C 0.6805(4) 0.7836(5) 0.4417(2) 0.0493(13) Uani 1 1 d . . .
H33A H 0.6973 0.7429 0.4158 0.074 Uiso 1 1 calc R . .
H33B H 0.7443 0.8025 0.4568 0.074 Uiso 1 1 calc R . .
H33C H 0.6436 0.8462 0.4330 0.074 Uiso 1 1 calc R . .
C34 C 0.5856(5) 0.7806(5) 0.51241(19) 0.0514(13) Uani 1 1 d . . .
H34A H 0.5426 0.7374 0.5312 0.077 Uiso 1 1 calc R . .
H34B H 0.5475 0.8430 0.5044 0.077 Uiso 1 1 calc R . .
H34C H 0.6488 0.7998 0.5279 0.077 Uiso 1 1 calc R . .
N41 N 0.4944(3) 0.6048(3) 0.37523(12) 0.0270(7) Uani 1 1 d . . .
C41 C 0.5302(3) 0.5239(3) 0.35036(14) 0.0300(8) Uani 1 1 d . . .
C42 C 0.6012(4) 0.4638(4) 0.36969(16) 0.0365(10) Uani 1 1 d . . .
H42 H 0.6328 0.4053 0.3567 0.044 Uiso 1 1 calc R . .
S42 S 0.62637(9) 0.50759(9) 0.42076(4) 0.0360(3) Uani 1 1 d . . .
C43 C 0.5373(3) 0.6056(3) 0.41258(14) 0.0265(8) Uani 1 1 d . . .
C44 C 0.4892(3) 0.5041(3) 0.30581(14) 0.0289(8) Uani 1 1 d . . .
O44 O 0.5251(3) 0.4333(3) 0.28372(12) 0.0435(8) Uani 1 1 d . . .
N51 N 0.4124(3) 0.5653(3) 0.29296(11) 0.0299(7) Uani 1 1 d . . .
H51 H 0.3923 0.6163 0.3098 0.036 Uiso 1 1 calc R . .
C51 C 0.3610(3) 0.5487(3) 0.25117(13) 0.0285(8) Uani 1 1 d . . .
H51A H 0.3977 0.4912 0.2361 0.034 Uiso 1 1 calc R . .
C52 C 0.2486(4) 0.5159(3) 0.25722(16) 0.0352(9) Uani 1 1 d . . .
H52 H 0.2115 0.5709 0.2738 0.042 Uiso 1 1 calc R . .
C53 C 0.2439(5) 0.4154(4) 0.2831(2) 0.0527(14) Uani 1 1 d . . .
H53A H 0.2816 0.4248 0.3108 0.063 Uiso 1 1 calc R . .
H53B H 0.2794 0.3605 0.2665 0.063 Uiso 1 1 calc R . .
C54 C 0.1959(5) 0.5019(5) 0.2137(2) 0.0572(15) Uani 1 1 d . . .
H54A H 0.1240 0.4814 0.2183 0.086 Uiso 1 1 calc R . .
H54B H 0.2317 0.4483 0.1971 0.086 Uiso 1 1 calc R . .
H54C H 0.1979 0.5670 0.1975 0.086 Uiso 1 1 calc R . .
C55 C 0.1336(6) 0.3803(6) 0.2931(3) 0.079(2) Uani 1 1 d . . .
H55A H 0.1356 0.3165 0.3101 0.119 Uiso 1 1 calc R . .
H55B H 0.0966 0.3681 0.2659 0.119 Uiso 1 1 calc R . .
H55C H 0.0981 0.4340 0.3098 0.119 Uiso 1 1 calc R . .
N61 N 0.3428(3) 0.7343(3) 0.23282(11) 0.0304(7) Uani 1 1 d . . .
C61 C 0.3758(3) 0.8017(3) 0.19723(13) 0.0272(8) Uani 1 1 d . . .
H61 H 0.4261 0.8537 0.2084 0.033 Uiso 1 1 calc R . .
C62 C 0.4302(3) 0.7290(3) 0.16480(14) 0.0289(8) Uani 1 1 d . . .
H62 H 0.3906 0.7267 0.1370 0.035 Uiso 1 1 calc R . .
O62 O 0.4250(3) 0.6292(2) 0.18627(10) 0.0374(7) Uani 1 1 d . . .
C63 C 0.3734(3) 0.6443(3) 0.22376(13) 0.0264(8) Uani 1 1 d . . .
C64 C 0.5405(4) 0.7558(4) 0.1557(2) 0.0484(13) Uani 1 1 d . . .
H64A H 0.5691 0.7067 0.1348 0.073 Uiso 1 1 calc R . .
H64B H 0.5802 0.7525 0.1828 0.073 Uiso 1 1 calc R . .
H64C H 0.5444 0.8257 0.1438 0.073 Uiso 1 1 calc R . .
C65 C 0.2825(3) 0.8572(3) 0.17748(13) 0.0256(8) Uani 1 1 d . . .
O65 O 0.2311(3) 0.8163(3) 0.14904(12) 0.0426(8) Uani 1 1 d . . .
N71 N 0.2648(3) 0.9493(3) 0.19411(11) 0.0264(7) Uani 1 1 d . . .
H71 H 0.3047 0.9717 0.2152 0.032 Uiso 1 1 calc R . .
C71 C 0.1806(3) 1.0155(3) 0.17850(14) 0.0289(8) Uani 1 1 d . . .
H71A H 0.1417 0.9756 0.1560 0.035 Uiso 1 1 calc R . .
C72 C 0.2208(3) 1.1138(3) 0.15672(15) 0.0338(9) Uani 1 1 d . . .
H72 H 0.1593 1.1545 0.1473 0.041 Uiso 1 1 calc R . .
C73 C 0.2826(4) 1.1814(4) 0.1866(2) 0.0480(12) Uani 1 1 d . . .
H73A H 0.2415 1.1978 0.2124 0.072 Uiso 1 1 calc R . .
H73B H 0.3012 1.2453 0.1716 0.072 Uiso 1 1 calc R . .
H73C H 0.3455 1.1450 0.1955 0.072 Uiso 1 1 calc R . .
C74 C 0.2806(5) 1.0867(5) 0.11624(19) 0.0531(14) Uani 1 1 d . . .
H74A H 0.2379 1.0435 0.0973 0.080 Uiso 1 1 calc R . .
H74B H 0.3432 1.0489 0.1243 0.080 Uiso 1 1 calc R . .
H74C H 0.2996 1.1500 0.1008 0.080 Uiso 1 1 calc R . .
N81 N 0.1055(3) 0.9943(3) 0.25321(12) 0.0270(7) Uani 1 1 d . . .
C81 C 0.0240(3) 1.0307(3) 0.27775(14) 0.0309(8) Uani 1 1 d . . .
C82 C -0.0363(4) 1.1025(4) 0.25867(16) 0.0366(10) Uani 1 1 d . . .
H82 H -0.0944 1.1345 0.2718 0.044 Uiso 1 1 calc R . .
S82 S 0.00767(9) 1.12722(9) 0.20751(4) 0.0365(3) Uani 1 1 d . . .
C83 C 0.1065(3) 1.0378(3) 0.21557(14) 0.0260(8) Uani 1 1 d . . .
C84 C 0.0036(3) 0.9899(3) 0.32237(14) 0.0293(8) Uani 1 1 d . . .
O84 O -0.0668(3) 1.0256(3) 0.34421(11) 0.0421(8) Uani 1 1 d . . .
H2W H 0.2968 0.7417 0.2996 0.063 Uiso 1 1 d . . .
H1W H 0.2505 0.7749 0.3387 0.063 Uiso 1 1 d . . .

loop_
_atom_site_aniso_label
_atom_site_aniso_U_11
_atom_site_aniso_U_22
_atom_site_aniso_U_33
_atom_site_aniso_U_23
_atom_site_aniso_U_13
_atom_site_aniso_U_12
O1W 0.084(2) 0.084(2) 0.0624(17) -0.0241(16) 0.0273(16) -0.0288(16)
O1A 0.043(2) 0.071(3) 0.052(2) 0.023(2) 0.0114(17) -0.0072(18)
C1A 0.070(2) 0.073(2) 0.071(3) 0.0107(19) 0.0027(19) 0.0105(18)
N1A 0.093(3) 0.101(3) 0.074(2) 0.0078(19) -0.0030(19) 0.0351(19)
C2A 0.071(4) 0.059(4) 0.074(5) -0.004(3) -0.014(4) -0.019(3)
C3A 0.084(5) 0.057(4) 0.055(4) 0.001(3) -0.016(3) -0.021(3)
C4A 0.069(4) 0.075(4) 0.045(3) -0.005(3) 0.015(3) -0.004(3)
O1B 0.078(3) 0.040(2) 0.054(2) -0.0122(18) -0.023(2) -0.0067(18)
C1B 0.074(2) 0.071(2) 0.072(3) -0.0037(19) -0.0159(19) 0.0108(18)
N1B 0.090(3) 0.089(2) 0.079(2) 0.0036(19) -0.0088(19) 0.0244(19)
C2B 0.069(4) 0.068(4) 0.063(4) 0.012(3) 0.010(3) -0.017(3)
C3B 0.052(3) 0.088(5) 0.057(4) 0.011(3) 0.008(3) -0.013(3)
C4B 0.075(4) 0.062(4) 0.043(3) -0.012(3) 0.009(3) -0.006(3)
N11 0.0280(17) 0.043(2) 0.0222(17) 0.0019(14) 0.0043(13) 0.0046(14)
C11 0.0258(18) 0.037(2) 0.0188(18) -0.0023(15) 0.0009(14) 0.0030(15)
C12 0.033(2) 0.038(2) 0.030(2) -0.0050(17) 0.0039(17) -0.0028(17)
C13 0.048(3) 0.055(3) 0.061(4) 0.024(3) 0.005(3) -0.007(2)
C14 0.114(8) 0.111(8) 0.117(9) 0.033(7) 0.024(7) 0.000(6)
C15 0.063(5) 0.070(5) 0.173(11) -0.021(6) 0.002(6) -0.010(4)
C16 0.073(4) 0.060(4) 0.083(5) -0.001(4) -0.023(4) -0.024(3)
C17 0.048(3) 0.053(3) 0.051(3) -0.001(2) -0.013(2) -0.010(2)
N21 0.0316(17) 0.0403(19) 0.0184(16) -0.0025(13) 0.0006(13) 0.0059(15)
C21 0.0279(19) 0.0286(18) 0.026(2) 0.0000(15) 0.0005(15) 0.0006(14)
C22 0.0228(18) 0.037(2) 0.026(2) -0.0057(16) -0.0009(15) 0.0020(15)
O22 0.0260(14) 0.055(2) 0.0297(16) -0.0167(14) 0.0000(12) 0.0055(13)
C23 0.032(2) 0.0307(19) 0.0174(17) 0.0002(14) 0.0013(15) 0.0008(15)
C24 0.044(3) 0.044(3) 0.060(3) -0.020(2) -0.003(2) 0.005(2)
C25 0.0261(18) 0.0267(18) 0.0234(19) -0.0031(14) -0.0023(14) -0.0024(14)
O25 0.0390(17) 0.0402(18) 0.046(2) 0.0153(15) 0.0134(15) 0.0045(14)
N31 0.0311(17) 0.0267(16) 0.0205(15) 0.0019(12) 0.0005(12) 0.0019(13)
C31 0.030(2) 0.032(2) 0.024(2) 0.0015(16) -0.0028(15) 0.0034(15)
C32 0.035(2) 0.037(2) 0.034(2) -0.0031(18) -0.0099(18) 0.0011(17)
C33 0.040(3) 0.051(3) 0.057(3) -0.007(2) -0.004(2) -0.013(2)
C34 0.060(3) 0.056(3) 0.039(3) -0.016(2) -0.014(2) 0.005(3)
N41 0.0283(16) 0.0264(16) 0.0263(17) -0.0013(13) 0.0032(13) 0.0011(12)
C41 0.034(2) 0.031(2) 0.025(2) -0.0003(15) 0.0023(16) -0.0002(15)
C42 0.040(2) 0.035(2) 0.034(2) -0.0064(18) 0.0024(18) 0.0080(18)
S42 0.0376(6) 0.0377(6) 0.0327(6) -0.0026(4) -0.0081(4) 0.0129(4)
C43 0.0218(17) 0.0291(19) 0.029(2) 0.0062(15) 0.0018(14) 0.0011(14)
C44 0.030(2) 0.030(2) 0.026(2) -0.0010(15) 0.0013(16) 0.0001(15)
O44 0.049(2) 0.048(2) 0.0341(18) -0.0108(15) -0.0030(15) 0.0129(15)
N51 0.040(2) 0.0292(17) 0.0202(16) -0.0032(13) -0.0038(14) 0.0016(14)
C51 0.038(2) 0.0286(19) 0.0192(18) -0.0005(15) 0.0008(15) 0.0023(16)
C52 0.041(2) 0.031(2) 0.034(2) -0.0027(17) 0.0016(18) -0.0041(17)
C53 0.057(3) 0.040(3) 0.060(4) 0.012(2) 0.004(3) -0.013(2)
C54 0.057(3) 0.050(3) 0.064(4) -0.003(3) -0.030(3) -0.010(3)
C55 0.071(4) 0.070(5) 0.097(6) 0.024(4) 0.020(4) -0.019(4)
N61 0.0348(18) 0.0360(18) 0.0205(16) 0.0003(14) 0.0029(13) 0.0059(14)
C61 0.0276(18) 0.0302(19) 0.0237(19) -0.0025(15) -0.0022(14) 0.0016(15)
C62 0.035(2) 0.0270(19) 0.025(2) 0.0043(15) 0.0046(16) 0.0048(15)
O62 0.0532(19) 0.0274(15) 0.0315(17) 0.0006(12) 0.0166(14) 0.0041(13)
C63 0.0307(19) 0.0293(19) 0.0191(17) -0.0033(15) 0.0008(14) 0.0005(15)
C64 0.044(3) 0.045(3) 0.056(3) 0.004(2) 0.017(2) 0.004(2)
C65 0.0273(18) 0.0254(18) 0.0241(19) 0.0031(14) 0.0023(15) -0.0012(14)
O65 0.0442(18) 0.0374(17) 0.046(2) -0.0117(15) -0.0197(15) 0.0056(14)
N71 0.0280(16) 0.0283(17) 0.0229(16) -0.0004(12) -0.0028(12) 0.0017(13)
C71 0.032(2) 0.0289(19) 0.026(2) 0.0012(15) -0.0015(16) 0.0059(15)
C72 0.034(2) 0.035(2) 0.032(2) 0.0074(17) 0.0028(17) 0.0057(17)
C73 0.048(3) 0.036(2) 0.060(3) 0.001(2) 0.004(2) -0.009(2)
C74 0.052(3) 0.067(4) 0.040(3) 0.021(3) 0.018(2) 0.008(3)
N81 0.0277(16) 0.0292(17) 0.0242(17) -0.0020(13) -0.0018(13) 0.0013(13)
C81 0.035(2) 0.029(2) 0.028(2) -0.0014(16) 0.0000(16) 0.0000(15)
C82 0.033(2) 0.043(2) 0.033(2) -0.0027(18) 0.0053(18) 0.0078(18)
S82 0.0382(6) 0.0393(6) 0.0322(6) 0.0086(4) 0.0030(4) 0.0134(5)
C83 0.0268(18) 0.0213(17) 0.030(2) 0.0013(14) -0.0014(15) 0.0007(14)
C84 0.032(2) 0.032(2) 0.024(2) 0.0003(16) -0.0016(15) -0.0021(16)
O84 0.0467(19) 0.0473(19) 0.0324(17) 0.0035(14) 0.0094(15) 0.0144(15)

loop_
_atom_type_symbol
_atom_type_description
_atom_type_scat_dispersion_real
_atom_type_scat_dispersion_imag
_atom_type_scat_source
C C 0.0033 0.0016 'International Tables Vol C Tables 4.2.6.8 and 6.1.1.4'
H H 0.0000 0.0000 'International Tables Vol C Tables 4.2.6.8 and 6.1.1.4'
N N 0.0061 0.0033 'International Tables Vol C Tables 4.2.6.8 and 6.1.1.4'
O O 0.0106 0.0060 'International Tables Vol C Tables 4.2.6.8 and 6.1.1.4'
S S 0.1246 0.1234 'International Tables Vol C Tables 4.2.6.8 and 6.1.1.4'

loop_
_geom_angle_atom_site_label_1
_geom_angle_atom_site_label_2
_geom_angle_atom_site_label_3
_geom_angle
_geom_angle_site_symmetry_1
_geom_angle_site_symmetry_3
_geom_angle_publ_flag
H2W O1W H1W 109.3(5) . . ?
O1A C1A N1A 122.2(7) . . ?
O1A C1A C2A 128.2(7) . . ?
N1A C1A C2A 109.5(6) . . ?
C1A N1A C4A 128.4(7) . . ?
C1A N1A C3A 116.4(6) . . ?
C4A N1A C3A 114.6(6) . . ?
C1A C2A H2A1 109.5 . . ?
C1A C2A H2A2 109.5 . . ?
H2A1 C2A H2A2 109.5 . . ?
C1A C2A H2A3 109.5 . . ?
H2A1 C2A H2A3 109.5 . . ?
H2A2 C2A H2A3 109.5 . . ?
N1A C3A H3A1 109.5 . . ?
N1A C3A H3A2 109.5 . . ?
H3A1 C3A H3A2 109.5 . . ?
N1A C3A H3A3 109.5 . . ?
H3A1 C3A H3A3 109.5 . . ?
H3A2 C3A H3A3 109.5 . . ?
N1A C4A H4A1 109.5 . . ?
N1A C4A H4A2 109.5 . . ?
H4A1 C4A H4A2 109.5 . . ?
N1A C4A H4A3 109.5 . . ?
H4A1 C4A H4A3 109.5 . . ?
H4A2 C4A H4A3 109.5 . . ?
O1B C1B N1B 121.9(7) . . ?
O1B C1B C2B 127.6(6) . . ?
N1B C1B C2B 110.6(6) . . ?
C1B N1B C4B 127.4(6) . . ?
C1B N1B C3B 115.4(6) . . ?
C4B N1B C3B 116.8(6) . . ?
C1B C2B H2B1 109.5 . . ?
C1B C2B H2B2 109.5 . . ?
H2B1 C2B H2B2 109.5 . . ?
C1B C2B H2B3 109.5 . . ?
H2B1 C2B H2B3 109.5 . . ?
H2B2 C2B H2B3 109.5 . . ?
N1B C3B H3B1 109.5 . . ?
N1B C3B H3B2 109.5 . . ?
H3B1 C3B H3B2 109.5 . . ?
N1B C3B H3B3 109.5 . . ?
H3B1 C3B H3B3 109.5 . . ?
H3B2 C3B H3B3 109.5 . . ?
N1B C4B H4B1 109.5 . . ?
N1B C4B H4B2 109.5 . . ?
H4B1 C4B H4B2 109.5 . . ?
N1B C4B H4B3 109.5 . . ?
H4B1 C4B H4B3 109.5 . . ?
H4B2 C4B H4B3 109.5 . . ?
C84 N11 C11 121.5(4) . . ?
C84 N11 H11 119.2 . . ?
C11 N11 H11 119.2 . . ?
N11 C11 C23 109.0(3) . . ?
N11 C11 C12 111.9(3) . . ?
C23 C11 C12 113.3(4) . . ?
N11 C11 H11A 107.4 . . ?
C23 C11 H11A 107.4 . . ?
C12 C11 H11A 107.4 . . ?
C11 C12 C13 110.7(4) . . ?
C11 C12 C17 109.4(4) . . ?
C13 C12 C17 110.6(4) . . ?
C11 C12 H12 108.7 . . ?
C13 C12 H12 108.7 . . ?
C17 C12 H12 108.7 . . ?
C12 C13 C14 103.4(6) . . ?
C12 C13 H13A 111.1 . . ?
C14 C13 H13A 111.1 . . ?
C12 C13 H13B 111.1 . . ?
C14 C13 H13B 111.1 . . ?
H13A C13 H13B 109.0 . . ?
C15 C14 C13 112.3(8) . . ?
C15 C14 H14A 109.1 . . ?
C13 C14 H14A 109.1 . . ?
C15 C14 H14B 109.1 . . ?
C13 C14 H14B 109.1 . . ?
H14A C14 H14B 107.9 . . ?
C16 C15 C14 112.7(8) . . ?
C16 C15 H15A 109.1 . . ?
C14 C15 H15A 109.1 . . ?
C16 C15 H15B 109.1 . . ?
C14 C15 H15B 109.1 . . ?
H15A C15 H15B 107.8 . . ?
C15 C16 C17 108.8(7) . . ?
C15 C16 H16A 109.9 . . ?
C17 C16 H16A 109.9 . . ?
C15 C16 H16B 109.9 . . ?
C17 C16 H16B 109.9 . . ?
H16A C16 H16B 108.3 . . ?
C16 C17 C12 113.2(5) . . ?
C16 C17 H17A 108.9 . . ?
C12 C17 H17A 108.9 . . ?
C16 C17 H17B 108.9 . . ?
C12 C17 H17B 108.9 . . ?
H17A C17 H17B 107.8 . . ?
C23 N21 C21 106.9(3) . . ?
N21 C21 C22 104.7(3) . . ?
N21 C21 C25 109.8(3) . . ?
C22 C21 C25 113.3(3) . . ?
N21 C21 H21 109.7 . . ?
C22 C21 H21 109.7 . . ?
C25 C21 H21 109.7 . . ?
O22 C22 C24 109.2(4) . . ?
O22 C22 C21 103.5(3) . . ?
C24 C22 C21 114.6(4) . . ?
O22 C22 H22 109.8 . . ?
C24 C22 H22 109.8 . . ?
C21 C22 H22 109.8 . . ?
C23 O22 C22 106.1(3) . . ?
N21 C23 O22 118.7(4) . . ?
N21 C23 C11 126.9(4) . . ?
O22 C23 C11 114.4(3) . . ?
C22 C24 H24A 109.5 . . ?
C22 C24 H24B 109.5 . . ?
H24A C24 H24B 109.5 . . ?
C22 C24 H24C 109.5 . . ?
H24A C24 H24C 109.5 . . ?
H24B C24 H24C 109.5 . . ?
O25 C25 N31 125.1(4) . . ?
O25 C25 C21 120.6(4) . . ?
N31 C25 C21 114.3(4) . . ?
C25 N31 C31 121.9(4) . . ?
C25 N31 H31 119.0 . . ?
C31 N31 H31 119.0 . . ?
N31 C31 C43 111.1(3) . . ?
N31 C31 C32 111.5(3) . . ?
C43 C31 C32 112.1(3) . . ?
N31 C31 H31A 107.3 . . ?
C43 C31 H31A 107.3 . . ?
C32 C31 H31A 107.3 . . ?
C33 C32 C34 111.5(4) . . ?
C33 C32 C31 113.1(4) . . ?
C34 C32 C31 109.8(4) . . ?
C33 C32 H32 107.4 . . ?
C34 C32 H32 107.4 . . ?
C31 C32 H32 107.4 . . ?
C32 C33 H33A 109.5 . . ?
C32 C33 H33B 109.5 . . ?
H33A C33 H33B 109.5 . . ?
C32 C33 H33C 109.5 . . ?
H33A C33 H33C 109.5 . . ?
H33B C33 H33C 109.5 . . ?
C32 C34 H34A 109.5 . . ?
C32 C34 H34B 109.5 . . ?
H34A C34 H34B 109.5 . . ?
C32 C34 H34C 109.5 . . ?
H34A C34 H34C 109.5 . . ?
H34B C34 H34C 109.5 . . ?
C43 N41 C41 111.0(4) . . ?
C42 C41 N41 115.2(4) . . ?
C42 C41 C44 123.4(4) . . ?
N41 C41 C44 121.4(4) . . ?
C41 C42 S42 110.3(3) . . ?
C41 C42 H42 124.9 . . ?
S42 C42 H42 124.9 . . ?
C42 S42 C43 89.0(2) . . ?
N41 C43 C31 125.9(4) . . ?
N41 C43 S42 114.5(3) . . ?
C31 C43 S42 119.5(3) . . ?
O44 C44 N51 124.1(4) . . ?
O44 C44 C41 120.0(4) . . ?
N51 C44 C41 115.9(4) . . ?
C44 N51 C51 120.9(4) . . ?
C44 N51 H51 119.6 . . ?
C51 N51 H51 119.6 . . ?
N51 C51 C63 108.9(3) . . ?
N51 C51 C52 111.5(3) . . ?
C63 C51 C52 113.4(4) . . ?
N51 C51 H51A 107.6 . . ?
C63 C51 H51A 107.6 . . ?
C52 C51 H51A 107.6 . . ?
C54 C52 C53 110.0(4) . . ?
C54 C52 C51 110.8(4) . . ?
C53 C52 C51 109.7(4) . . ?
C54 C52 H52 108.8 . . ?
C53 C52 H52 108.8 . . ?
C51 C52 H52 108.8 . . ?
C52 C53 C55 113.2(6) . . ?
C52 C53 H53A 108.9 . . ?
C55 C53 H53A 108.9 . . ?
C52 C53 H53B 108.9 . . ?
C55 C53 H53B 108.9 . . ?
H53A C53 H53B 107.7 . . ?
C52 C54 H54A 109.5 . . ?
C52 C54 H54B 109.5 . . ?
H54A C54 H54B 109.5 . . ?
C52 C54 H54C 109.5 . . ?
H54A C54 H54C 109.5 . . ?
H54B C54 H54C 109.5 . . ?
C53 C55 H55A 109.5 . . ?
C53 C55 H55B 109.5 . . ?
H55A C55 H55B 109.5 . . ?
C53 C55 H55C 109.5 . . ?
H55A C55 H55C 109.5 . . ?
H55B C55 H55C 109.5 . . ?
C63 N61 C61 107.1(3) . . ?
N61 C61 C65 110.3(3) . . ?
N61 C61 C62 104.7(3) . . ?
C65 C61 C62 113.0(3) . . ?
N61 C61 H61 109.6 . . ?
C65 C61 H61 109.6 . . ?
C62 C61 H61 109.6 . . ?
O62 C62 C64 109.5(4) . . ?
O62 C62 C61 103.2(3) . . ?
C64 C62 C61 114.6(4) . . ?
O62 C62 H62 109.8 . . ?
C64 C62 H62 109.8 . . ?
C61 C62 H62 109.8 . . ?
C63 O62 C62 106.4(3) . . ?
N61 C63 O62 118.6(4) . . ?
N61 C63 C51 127.0(4) . . ?
O62 C63 C51 114.3(3) . . ?
C62 C64 H64A 109.5 . . ?
C62 C64 H64B 109.5 . . ?
H64A C64 H64B 109.5 . . ?
C62 C64 H64C 109.5 . . ?
H64A C64 H64C 109.5 . . ?
H64B C64 H64C 109.5 . . ?
O65 C65 N71 125.2(4) . . ?
O65 C65 C61 120.7(4) . . ?
N71 C65 C61 114.1(4) . . ?
C65 N71 C71 122.1(4) . . ?
C65 N71 H71 119.0 . . ?
C71 N71 H71 119.0 . . ?
N71 C71 C83 109.6(3) . . ?
N71 C71 C72 112.1(3) . . ?
C83 C71 C72 112.7(3) . . ?
N71 C71 H71A 107.4 . . ?
C83 C71 H71A 107.4 . . ?
C72 C71 H71A 107.4 . . ?
C73 C72 C74 111.6(5) . . ?
C73 C72 C71 113.5(4) . . ?
C74 C72 C71 110.1(4) . . ?
C73 C72 H72 107.1 . . ?
C74 C72 H72 107.1 . . ?
C71 C72 H72 107.1 . . ?
C72 C73 H73A 109.5 . . ?
C72 C73 H73B 109.5 . . ?
H73A C73 H73B 109.5 . . ?
C72 C73 H73C 109.5 . . ?
H73A C73 H73C 109.5 . . ?
H73B C73 H73C 109.5 . . ?
C72 C74 H74A 109.5 . . ?
C72 C74 H74B 109.5 . . ?
H74A C74 H74B 109.5 . . ?
C72 C74 H74C 109.5 . . ?
H74A C74 H74C 109.5 . . ?
H74B C74 H74C 109.5 . . ?
C83 N81 C81 110.5(3) . . ?
C82 C81 N81 116.1(4) . . ?
C82 C81 C84 122.8(4) . . ?
N81 C81 C84 121.1(4) . . ?
C81 C82 S82 109.8(3) . . ?
C81 C82 H82 125.1 . . ?
S82 C82 H82 125.1 . . ?
C82 S82 C83 89.4(2) . . ?
N81 C83 C71 126.7(4) . . ?
N81 C83 S82 114.3(3) . . ?
C71 C83 S82 118.9(3) . . ?
O84 C84 N11 123.9(4) . . ?
O84 C84 C81 120.2(4) . . ?
N11 C84 C81 115.9(4) . . ?

loop_
_geom_bond_atom_site_label_1
_geom_bond_atom_site_label_2
_geom_bond_distance
_geom_bond_site_symmetry_2
_geom_bond_publ_flag
O1W H2W 0.849(5) . ?
O1W H1W 0.883(5) . ?
O1A C1A 1.214(6) . ?
C1A N1A 1.236(7) . ?
C1A C2A 1.545(7) . ?
N1A C4A 1.517(7) . ?
N1A C3A 1.556(7) . ?
C2A H2A1 0.9800 . ?
C2A H2A2 0.9800 . ?
C2A H2A3 0.9800 . ?
C3A H3A1 0.9800 . ?
C3A H3A2 0.9800 . ?
C3A H3A3 0.9800 . ?
C4A H4A1 0.9800 . ?
C4A H4A2 0.9800 . ?
C4A H4A3 0.9800 . ?
O1B C1B 1.209(6) . ?
C1B N1B 1.238(7) . ?
C1B C2B 1.559(7) . ?
N1B C4B 1.523(7) . ?
N1B C3B 1.556(7) . ?
C2B H2B1 0.9800 . ?
C2B H2B2 0.9800 . ?
C2B H2B3 0.9800 . ?
C3B H3B1 0.9800 . ?
C3B H3B2 0.9800 . ?
C3B H3B3 0.9800 . ?
C4B H4B1 0.9800 . ?
C4B H4B2 0.9800 . ?
C4B H4B3 0.9800 . ?
N11 C84 1.338(6) . ?
N11 C11 1.454(5) . ?
N11 H11 0.8800 . ?
C11 C23 1.510(6) . ?
C11 C12 1.533(6) . ?
C11 H11A 1.0000 . ?
C12 C13 1.534(7) . ?
C12 C17 1.535(7) . ?
C12 H12 1.0000 . ?
C13 C14 1.600(14) . ?
C13 H13A 0.9900 . ?
C13 H13B 0.9900 . ?
C14 C15 1.525(15) . ?
C14 H14A 0.9900 . ?
C14 H14B 0.9900 . ?
C15 C16 1.447(14) . ?
C15 H15A 0.9900 . ?
C15 H15B 0.9900 . ?
C16 C17 1.507(8) . ?
C16 H16A 0.9900 . ?
C16 H16B 0.9900 . ?
C17 H17A 0.9900 . ?
C17 H17B 0.9900 . ?
N21 C23 1.259(5) . ?
N21 C21 1.473(5) . ?
C21 C22 1.529(5) . ?
C21 C25 1.536(6) . ?
C21 H21 1.0000 . ?
C22 O22 1.460(5) . ?
C22 C24 1.494(7) . ?
C22 H22 1.0000 . ?
O22 C23 1.350(5) . ?
C24 H24A 0.9800 . ?
C24 H24B 0.9800 . ?
C24 H24C 0.9800 . ?
C25 O25 1.222(5) . ?
C25 N31 1.319(5) . ?
N31 C31 1.456(5) . ?
N31 H31 0.8800 . ?
C31 C43 1.519(6) . ?
C31 C32 1.554(6) . ?
C31 H31A 1.0000 . ?
C32 C33 1.505(8) . ?
C32 C34 1.523(7) . ?
C32 H32 1.0000 . ?
C33 H33A 0.9800 . ?
C33 H33B 0.9800 . ?
C33 H33C 0.9800 . ?
C34 H34A 0.9800 . ?
C34 H34B 0.9800 . ?
C34 H34C 0.9800 . ?
N41 C43 1.278(6) . ?
N41 C41 1.380(5) . ?
C41 C42 1.345(6) . ?
C41 C44 1.494(6) . ?
C42 S42 1.704(5) . ?
C42 H42 0.9500 . ?
S42 C43 1.736(4) . ?
C44 O44 1.234(5) . ?
C44 N51 1.334(6) . ?
N51 C51 1.465(5) . ?
N51 H51 0.8800 . ?
C51 C63 1.508(6) . ?
C51 C52 1.531(6) . ?
C51 H51A 1.0000 . ?
C52 C54 1.515(7) . ?
C52 C53 1.530(7) . ?
C52 H52 1.0000 . ?
C53 C55 1.532(9) . ?
C53 H53A 0.9900 . ?
C53 H53B 0.9900 . ?
C54 H54A 0.9800 . ?
C54 H54B 0.9800 . ?
C54 H54C 0.9800 . ?
C55 H55A 0.9800 . ?
C55 H55B 0.9800 . ?
C55 H55C 0.9800 . ?
N61 C63 1.264(5) . ?
N61 C61 1.466(5) . ?
C61 C65 1.533(6) . ?
C61 C62 1.544(6) . ?
C61 H61 1.0000 . ?
C62 O62 1.456(5) . ?
C62 C64 1.498(7) . ?
C62 H62 1.0000 . ?
O62 C63 1.349(5) . ?
C64 H64A 0.9800 . ?
C64 H64B 0.9800 . ?
C64 H64C 0.9800 . ?
C65 O65 1.222(5) . ?
C65 N71 1.319(5) . ?
N71 C71 1.470(5) . ?
N71 H71 0.8800 . ?
C71 C83 1.520(6) . ?
C71 C72 1.532(6) . ?
C71 H71A 1.0000 . ?
C72 C73 1.504(7) . ?
C72 C74 1.510(7) . ?
C72 H72 1.0000 . ?
C73 H73A 0.9800 . ?
C73 H73B 0.9800 . ?
C73 H73C 0.9800 . ?
C74 H74A 0.9800 . ?
C74 H74B 0.9800 . ?
C74 H74C 0.9800 . ?
N81 C83 1.289(6) . ?
N81 C81 1.382(6) . ?
C81 C82 1.350(6) . ?
C81 C84 1.496(6) . ?
C82 S82 1.706(5) . ?
C82 H82 0.9500 . ?
S82 C83 1.746(4) . ?
C84 O84 1.226(6) . ?

loop_
_geom_torsion_atom_site_label_1
_geom_torsion_atom_site_label_2
_geom_torsion_atom_site_label_3
_geom_torsion_atom_site_label_4
_geom_torsion
_geom_torsion_site_symmetry_1
_geom_torsion_site_symmetry_2
_geom_torsion_site_symmetry_3
_geom_torsion_site_symmetry_4
_geom_torsion_publ_flag
O1A C1A N1A C4A 175.5(7) . . . . ?
C2A C1A N1A C4A -6.7(11) . . . . ?
O1A C1A N1A C3A 4.7(11) . . . . ?
C2A C1A N1A C3A -177.6(6) . . . . ?
O1B C1B N1B C4B 175.7(7) . . . . ?
C2B C1B N1B C4B -5.8(11) . . . . ?
O1B C1B N1B C3B 3.7(11) . . . . ?
C2B C1B N1B C3B -177.8(6) . . . . ?
C84 N11 C11 C23 -120.8(4) . . . . ?
C84 N11 C11 C12 113.0(4) . . . . ?
N11 C11 C12 C13 178.4(4) . . . . ?
C23 C11 C12 C13 54.6(5) . . . . ?
N11 C11 C12 C17 -59.5(5) . . . . ?
C23 C11 C12 C17 176.6(4) . . . . ?
C11 C12 C13 C14 179.3(6) . . . . ?
C17 C12 C13 C14 57.9(7) . . . . ?
C12 C13 C14 C15 -57.9(9) . . . . ?
C13 C14 C15 C16 59.6(11) . . . . ?
C14 C15 C16 C17 -55.5(11) . . . . ?
C15 C16 C17 C12 57.0(9) . . . . ?
C11 C12 C17 C16 176.3(5) . . . . ?
C13 C12 C17 C16 -61.6(7) . . . . ?
C23 N21 C21 C22 1.7(4) . . . . ?
C23 N21 C21 C25 123.6(4) . . . . ?
N21 C21 C22 O22 -1.8(4) . . . . ?
C25 C21 C22 O22 -121.4(4) . . . . ?
N21 C21 C22 C24 -120.6(4) . . . . ?
C25 C21 C22 C24 119.8(4) . . . . ?
C24 C22 O22 C23 123.8(4) . . . . ?
C21 C22 O22 C23 1.3(4) . . . . ?
C21 N21 C23 O22 -1.0(5) . . . . ?
C21 N21 C23 C11 177.4(4) . . . . ?
C22 O22 C23 N21 -0.2(5) . . . . ?
C22 O22 C23 C11 -178.9(4) . . . . ?
N11 C11 C23 N21 -60.0(6) . . . . ?
C12 C11 C23 N21 65.4(6) . . . . ?
N11 C11 C23 O22 118.5(4) . . . . ?
C12 C11 C23 O22 -116.1(4) . . . . ?
N21 C21 C25 O25 -86.1(5) . . . . ?
C22 C21 C25 O25 30.6(5) . . . . ?
N21 C21 C25 N31 93.9(4) . . . . ?
C22 C21 C25 N31 -149.5(4) . . . . ?
O25 C25 N31 C31 -1.1(6) . . . . ?
C21 C25 N31 C31 178.9(3) . . . . ?
C25 N31 C31 C43 119.4(4) . . . . ?
C25 N31 C31 C32 -114.7(4) . . . . ?
N31 C31 C32 C33 -61.1(5) . . . . ?
C43 C31 C32 C33 64.2(5) . . . . ?
N31 C31 C32 C34 64.1(5) . . . . ?
C43 C31 C32 C34 -170.6(4) . . . . ?
C43 N41 C41 C42 -0.2(5) . . . . ?
C43 N41 C41 C44 177.9(4) . . . . ?
N41 C41 C42 S42 -0.1(5) . . . . ?
C44 C41 C42 S42 -178.2(3) . . . . ?
C41 C42 S42 C43 0.3(4) . . . . ?
C41 N41 C43 C31 -177.3(4) . . . . ?
C41 N41 C43 S42 0.5(4) . . . . ?
N31 C31 C43 N41 -10.6(6) . . . . ?
C32 C31 C43 N41 -136.2(4) . . . . ?
N31 C31 C43 S42 171.8(3) . . . . ?
C32 C31 C43 S42 46.2(5) . . . . ?
C42 S42 C43 N41 -0.4(4) . . . . ?
C42 S42 C43 C31 177.4(3) . . . . ?
C42 C41 C44 O44 -4.5(7) . . . . ?
N41 C41 C44 O44 177.5(4) . . . . ?
C42 C41 C44 N51 174.1(4) . . . . ?
N41 C41 C44 N51 -3.9(6) . . . . ?
O44 C44 N51 C51 2.8(7) . . . . ?
C41 C44 N51 C51 -175.7(4) . . . . ?
C44 N51 C51 C63 -120.3(4) . . . . ?
C44 N51 C51 C52 113.8(4) . . . . ?
N51 C51 C52 C54 178.5(4) . . . . ?
C63 C51 C52 C54 55.2(5) . . . . ?
N51 C51 C52 C53 -59.9(5) . . . . ?
C63 C51 C52 C53 176.8(4) . . . . ?
C54 C52 C53 C55 -61.4(7) . . . . ?
C51 C52 C53 C55 176.5(6) . . . . ?
C63 N61 C61 C65 123.3(4) . . . . ?
C63 N61 C61 C62 1.5(4) . . . . ?
N61 C61 C62 O62 -1.8(4) . . . . ?
C65 C61 C62 O62 -121.8(4) . . . . ?
N61 C61 C62 C64 -120.8(4) . . . . ?
C65 C61 C62 C64 119.2(4) . . . . ?
C64 C62 O62 C63 124.0(4) . . . . ?
C61 C62 O62 C63 1.5(4) . . . . ?
C61 N61 C63 O62 -0.5(5) . . . . ?
C61 N61 C63 C51 177.9(4) . . . . ?
C62 O62 C63 N61 -0.7(5) . . . . ?
C62 O62 C63 C51 -179.3(4) . . . . ?
N51 C51 C63 N61 -59.7(6) . . . . ?
C52 C51 C63 N61 65.1(6) . . . . ?
N51 C51 C63 O62 118.7(4) . . . . ?
C52 C51 C63 O62 -116.5(4) . . . . ?
N61 C61 C65 O65 -85.8(5) . . . . ?
C62 C61 C65 O65 31.0(6) . . . . ?
N61 C61 C65 N71 93.8(4) . . . . ?
C62 C61 C65 N71 -149.4(4) . . . . ?
O65 C65 N71 C71 -2.2(7) . . . . ?
C61 C65 N71 C71 178.3(3) . . . . ?
C65 N71 C71 C83 119.8(4) . . . . ?
C65 N71 C71 C72 -114.4(4) . . . . ?
N71 C71 C72 C73 -61.5(5) . . . . ?
C83 C71 C72 C73 62.7(5) . . . . ?
N71 C71 C72 C74 64.4(5) . . . . ?
C83 C71 C72 C74 -171.5(4) . . . . ?
C83 N81 C81 C82 -0.5(5) . . . . ?
C83 N81 C81 C84 178.1(4) . . . . ?
N81 C81 C82 S82 0.5(5) . . . . ?
C84 C81 C82 S82 -178.1(3) . . . . ?
C81 C82 S82 C83 -0.3(4) . . . . ?
C81 N81 C83 C71 -177.1(4) . . . . ?
C81 N81 C83 S82 0.3(4) . . . . ?
N71 C71 C83 N81 -10.3(6) . . . . ?
C72 C71 C83 N81 -135.9(4) . . . . ?
N71 C71 C83 S82 172.5(3) . . . . ?
C72 C71 C83 S82 46.9(5) . . . . ?
C82 S82 C83 N81 0.0(4) . . . . ?
C82 S82 C83 C71 177.5(3) . . . . ?
C11 N11 C84 O84 3.5(7) . . . . ?
C11 N11 C84 C81 -175.3(4) . . . . ?
C82 C81 C84 O84 -4.0(7) . . . . ?
N81 C81 C84 O84 177.5(4) . . . . ?
C82 C81 C84 N11 174.9(4) . . . . ?
N81 C81 C84 N11 -3.6(6) . . . . ?
